data_7156090
loop_
_publ_author_name
'Achary, Raghavendra'
'Mathi, Gangadhar Rao'
'Kim, Seulgi'
'Hwang, Jong Yeon'
'Kim, Pilho'

_publ_section_title
;
 Grignard-mediated rearrangement of trifluoroacetyl from
 dihydroisoquinoline enamides to afford tertiary trifluoromethylcarbinols.
;
_journal_issue 9
_journal_name_full 'Organic &amp; biomolecular chemistry'
_journal_page_first 1452
_journal_page_last 1456
_journal_paper_doi 10.1039/c7ob03079g
_journal_volume 16
_journal_year 2018
_chemical_formula_sum 'C13 H12 F3 N O2'
_chemical_formula_weight 271.24
_space_group_IT_number 14
_space_group_name_Hall '-P 2ybc'
_space_group_name_H-M_alt 'P 1 21/c 1'
_symmetry_cell_setting monoclinic
_symmetry_space_group_name_Hall '-P 2ybc'
_symmetry_space_group_name_H-M 'P 1 21/c 1'
_atom_sites_solution_hydrogens geom
_atom_sites_solution_primary direct
_atom_sites_solution_secondary difmap
_audit_block_doi 10.5517/ccdc.csd.cc1nfk4s
_audit_creation_method SHELXL-97
_audit_update_record
;
2017-02-14 deposited with the CCDC.
2018-02-05 downloaded from the CCDC.
;
_cell_angle_alpha 90.00
_cell_angle_beta 98.7710(10)
_cell_angle_gamma 90.00
_cell_formula_units_Z 4
_cell_length_a 7.8606(2)
_cell_length_b 8.5158(2)
_cell_length_c 18.6068(4)
_cell_measurement_reflns_used 8006
_cell_measurement_temperature 296(1)
_cell_measurement_theta_max 27.22
_cell_measurement_theta_min 2.39
_cell_volume 1230.96(5)
_computing_cell_refinement 'Bruker SAINT'
_computing_data_collection 'Bruker APEX2'
_computing_data_reduction 'Bruker SAINT'
_computing_molecular_graphics 'Bruker SHELXTL'
_computing_publication_material 'Bruker SHELXTL'
_computing_structure_refinement 'SHELXL-97 (Sheldrick, 2008)'
_computing_structure_solution 'SHELXS-97 (Sheldrick, 2008)'
_diffrn_ambient_temperature 296(1)
_diffrn_measured_fraction_theta_full 0.999
_diffrn_measured_fraction_theta_max 0.999
_diffrn_measurement_device_type 'Bruker APEX-II CCD'
_diffrn_measurement_method '\f and \w scans'
_diffrn_radiation_monochromator graphite
_diffrn_radiation_source 'fine-focus sealed tube'
_diffrn_radiation_type MoK\a
_diffrn_radiation_wavelength 0.71073
_diffrn_reflns_av_R_equivalents 0.0221
_diffrn_reflns_av_sigmaI/netI 0.0140
_diffrn_reflns_limit_h_max 10
_diffrn_reflns_limit_h_min -9
_diffrn_reflns_limit_k_max 10
_diffrn_reflns_limit_k_min -11
_diffrn_reflns_limit_l_max 24
_diffrn_reflns_limit_l_min -24
_diffrn_reflns_number 19921
_diffrn_reflns_theta_full 28.28
_diffrn_reflns_theta_max 28.28
_diffrn_reflns_theta_min 2.21
_exptl_absorpt_coefficient_mu 0.129
_exptl_absorpt_correction_T_max 0.9847
_exptl_absorpt_correction_T_min 0.9314
_exptl_absorpt_correction_type multi-scan
_exptl_absorpt_process_details 'Bruker SADABS'
_exptl_crystal_colour silver
_exptl_crystal_density_diffrn 1.464
_exptl_crystal_density_meas ?
_exptl_crystal_density_method 'not measured'
_exptl_crystal_description BLOCK
_exptl_crystal_F_000 560
_exptl_crystal_size_max 0.56
_exptl_crystal_size_mid 0.20
_exptl_crystal_size_min 0.12
_refine_diff_density_max 0.147
_refine_diff_density_min -0.242
_refine_diff_density_rms 0.045
_refine_ls_extinction_method none
_refine_ls_goodness_of_fit_ref 1.029
_refine_ls_hydrogen_treatment refxyz
_refine_ls_matrix_type full
_refine_ls_number_parameters 200
_refine_ls_number_reflns 3068
_refine_ls_number_restraints 0
_refine_ls_restrained_S_all 1.029
_refine_ls_R_factor_all 0.0581
_refine_ls_R_factor_gt 0.0439
_refine_ls_shift/su_max 0.000
_refine_ls_shift/su_mean 0.000
_refine_ls_structure_factor_coef Fsqd
_refine_ls_weighting_details 'calc w=1/[\s^2^(Fo^2^)+(0.0516P)^2^+0.2559P] where P=(Fo^2^+2Fc^2^)/3'
_refine_ls_weighting_scheme calc
_refine_ls_wR_factor_gt 0.1087
_refine_ls_wR_factor_ref 0.1199
_reflns_number_gt 2366
_reflns_number_total 3068
_reflns_threshold_expression >2sigma(I)
_cod_data_source_file c7ob03079g2.cif
_cod_data_source_block 20150722_0m
_cod_depositor_comments
;
The following automatic conversions were performed:

'_symmetry_cell_setting' value 'Monoclinic' changed to 'monoclinic'
according to
/home/data/users/saulius/crontab/automatic-downloads/rss-feeds/RSC/lib/dictionaries/cif_core.dic
dictionary named 'cif_core.dic' version 2.4.2 from 2011-04-26.

'_exptl_crystal_density_meas' value 'none' was changed to '?' - the
value is perceived as not measured.

Automatic conversion script
Id: cif_fix_values 4973 2017-02-22 13:04:09Z antanas 

 Adding full bibliography for 7156090--7156091.cif.
;
_cod_original_sg_symbol_H-M P2(1)/c
_cod_database_code 7156090

loop_
_symmetry_equiv_pos_as_xyz
'x, y, z'
'-x, y+1/2, -z+1/2'
'-x, -y, -z'
'x, -y-1/2, z-1/2'

loop_
_atom_site_label
_atom_site_type_symbol
_atom_site_fract_x
_atom_site_fract_y
_atom_site_fract_z
_atom_site_U_iso_or_equiv
_atom_site_adp_type
_atom_site_occupancy
_atom_site_symmetry_multiplicity
_atom_site_calc_flag
_atom_site_refinement_flags
_atom_site_disorder_assembly
_atom_site_disorder_group
F1A F 0.2379(15) 0.5183(5) 0.5251(3) 0.132(2) Uani 0.453(10) 1 d P A 1
F2A F 0.4023(9) 0.4050(13) 0.6027(5) 0.163(4) Uani 0.453(10) 1 d P A 1
F3A F 0.2195(9) 0.3483(7) 0.63852(19) 0.102(2) Uani 0.453(10) 1 d P A 1
F1B F 0.1478(9) 0.5054(6) 0.5517(4) 0.122(2) Uani 0.547(10) 1 d P A 2
F2B F 0.4043(6) 0.4442(7) 0.5843(4) 0.116(2) Uani 0.547(10) 1 d P A 2
F3B F 0.1489(11) 0.4040(10) 0.6142(6) 0.172(4) Uani 0.547(10) 1 d P A 2
O1 O 0.85117(12) 0.00525(13) 0.25064(6) 0.0630(3) Uani 1 1 d . . .
O2 O 0.08770(13) 0.17107(12) 0.52217(6) 0.0629(3) Uani 1 1 d . . .
N1 N 0.21195(14) -0.00898(13) 0.42195(6) 0.0515(3) Uani 1 1 d . . .
H1A H 0.1303 0.0066 0.4471 0.062 Uiso 1 1 calc R . .
C1 C 0.34280(16) 0.09080(14) 0.42931(6) 0.0433(3) Uani 1 1 d . . .
C2 C 0.2000(2) -0.14369(18) 0.37327(9) 0.0618(4) Uani 1 1 d . . .
H2A H 0.0814 -0.1788 0.3627 0.074 Uiso 1 1 calc R . .
H2B H 0.2690 -0.2294 0.3964 0.074 Uiso 1 1 calc R . .
C3 C 0.26326(18) -0.0985(2) 0.30379(8) 0.0612(4) Uani 1 1 d . . .
H3A H 0.2678 -0.1909 0.2736 0.073 Uiso 1 1 calc R . .
H3B H 0.1842 -0.0240 0.2771 0.073 Uiso 1 1 calc R . .
C4 C 0.56176(17) -0.04890(16) 0.27523(7) 0.0501(3) Uani 1 1 d . . .
H4A H 0.5357 -0.1100 0.2336 0.060 Uiso 1 1 calc R . .
C5 C 0.72261(16) 0.01947(16) 0.29180(7) 0.0478(3) Uani 1 1 d . . .
C6 C 0.76127(17) 0.11120(16) 0.35385(7) 0.0506(3) Uani 1 1 d . . .
H6A H 0.8693 0.1573 0.3650 0.061 Uiso 1 1 calc R . .
C7 C 0.64027(17) 0.13392(15) 0.39872(7) 0.0471(3) Uani 1 1 d . . .
H7A H 0.6675 0.1952 0.4403 0.057 Uiso 1 1 calc R . .
C8 C 0.47683(15) 0.06650(14) 0.38301(6) 0.0420(3) Uani 1 1 d . . .
C9 C 0.43933(16) -0.02654(15) 0.32051(7) 0.0463(3) Uani 1 1 d . . .
C10 C 0.35034(17) 0.21684(15) 0.47810(7) 0.0483(3) Uani 1 1 d . . .
H10A H 0.4448 0.2839 0.4823 0.058 Uiso 1 1 calc R . .
C11 C 0.22237(18) 0.24590(15) 0.52051(7) 0.0494(3) Uani 1 1 d . A .
C12 C 0.2487(2) 0.39026(19) 0.57053(10) 0.0669(4) Uani 1 1 d . . .
C13 C 0.8209(2) -0.0921(2) 0.18789(10) 0.0786(5) Uani 1 1 d . . .
H13A H 0.9211 -0.0926 0.1642 0.118 Uiso 1 1 calc R . .
H13B H 0.7243 -0.0523 0.1551 0.118 Uiso 1 1 calc R . .
H13C H 0.7967 -0.1972 0.2021 0.118 Uiso 1 1 calc R . .

loop_
_atom_site_aniso_label
_atom_site_aniso_U_11
_atom_site_aniso_U_22
_atom_site_aniso_U_33
_atom_site_aniso_U_23
_atom_site_aniso_U_13
_atom_site_aniso_U_12
F1A 0.208(6) 0.0434(16) 0.151(4) -0.0230(18) 0.045(4) -0.011(3)
F2A 0.115(5) 0.187(7) 0.161(5) -0.116(5) -0.067(4) 0.029(4)
F3A 0.172(5) 0.088(3) 0.0497(18) -0.0200(15) 0.0257(19) -0.018(3)
F1B 0.138(4) 0.072(2) 0.141(4) -0.032(2) -0.023(3) 0.044(2)
F2B 0.086(3) 0.115(3) 0.163(4) -0.091(3) 0.066(3) -0.055(3)
F3B 0.180(5) 0.134(5) 0.244(7) -0.127(5) 0.164(5) -0.081(4)
O1 0.0484(5) 0.0749(7) 0.0687(6) -0.0135(5) 0.0187(5) -0.0050(5)
O2 0.0624(6) 0.0586(6) 0.0725(7) -0.0121(5) 0.0253(5) -0.0140(5)
N1 0.0509(6) 0.0512(6) 0.0548(6) -0.0082(5) 0.0162(5) -0.0120(5)
C1 0.0462(6) 0.0420(6) 0.0409(6) 0.0027(5) 0.0041(5) -0.0054(5)
C2 0.0594(8) 0.0561(8) 0.0727(9) -0.0181(7) 0.0192(7) -0.0211(7)
C3 0.0501(7) 0.0730(10) 0.0615(8) -0.0258(7) 0.0113(6) -0.0169(7)
C4 0.0477(7) 0.0535(8) 0.0489(7) -0.0084(6) 0.0063(5) -0.0036(6)
C5 0.0444(6) 0.0490(7) 0.0507(7) 0.0025(5) 0.0094(5) 0.0015(5)
C6 0.0431(6) 0.0535(7) 0.0544(7) 0.0010(6) 0.0043(5) -0.0090(6)
C7 0.0503(7) 0.0457(7) 0.0437(6) -0.0021(5) 0.0022(5) -0.0087(5)
C8 0.0444(6) 0.0402(6) 0.0407(6) 0.0019(5) 0.0043(5) -0.0033(5)
C9 0.0433(6) 0.0479(7) 0.0470(7) -0.0041(5) 0.0048(5) -0.0050(5)
C10 0.0528(7) 0.0444(7) 0.0486(7) -0.0018(5) 0.0104(5) -0.0092(5)
C11 0.0555(7) 0.0422(7) 0.0510(7) -0.0021(5) 0.0099(6) -0.0046(6)
C12 0.0666(10) 0.0556(9) 0.0816(11) -0.0176(8) 0.0209(9) -0.0064(8)
C13 0.0674(10) 0.0947(13) 0.0797(11) -0.0271(10) 0.0306(8) -0.0066(9)

loop_
_atom_type_symbol
_atom_type_description
_atom_type_scat_dispersion_real
_atom_type_scat_dispersion_imag
_atom_type_scat_source
C C 0.0033 0.0016 'International Tables Vol C Tables 4.2.6.8 and 6.1.1.4'
H H 0.0000 0.0000 'International Tables Vol C Tables 4.2.6.8 and 6.1.1.4'
N N 0.0061 0.0033 'International Tables Vol C Tables 4.2.6.8 and 6.1.1.4'
O O 0.0106 0.0060 'International Tables Vol C Tables 4.2.6.8 and 6.1.1.4'
F F 0.0171 0.0103 'International Tables Vol C Tables 4.2.6.8 and 6.1.1.4'

loop_
_geom_angle_atom_site_label_1
_geom_angle_atom_site_label_2
_geom_angle_atom_site_label_3
_geom_angle
C5 O1 C13 117.86(11)
C1 N1 C2 123.03(11)
C1 N1 H1A 118.5
C2 N1 H1A 118.5
N1 C1 C10 120.91(12)
N1 C1 C8 117.54(11)
C10 C1 C8 121.53(11)
N1 C2 C3 109.57(12)
N1 C2 H2A 109.8
C3 C2 H2A 109.8
N1 C2 H2B 109.8
C3 C2 H2B 109.8
H2A C2 H2B 108.2
C9 C3 C2 109.95(12)
C9 C3 H3A 109.7
C2 C3 H3A 109.7
C9 C3 H3B 109.7
C2 C3 H3B 109.7
H3A C3 H3B 108.2
C5 C4 C9 120.17(12)
C5 C4 H4A 119.9
C9 C4 H4A 119.9
O1 C5 C4 124.61(12)
O1 C5 C6 115.47(12)
C4 C5 C6 119.92(12)
C7 C6 C5 120.08(12)
C7 C6 H6A 120.0
C5 C6 H6A 120.0
C6 C7 C8 121.04(12)
C6 C7 H7A 119.5
C8 C7 H7A 119.5
C7 C8 C9 118.47(11)
C7 C8 C1 122.46(11)
C9 C8 C1 119.08(11)
C4 C9 C8 120.32(11)
C4 C9 C3 121.43(11)
C8 C9 C3 118.25(11)
C11 C10 C1 122.73(12)
C11 C10 H10A 118.6
C1 C10 H10A 118.6
O2 C11 C10 128.04(12)
O2 C11 C12 115.64(12)
C10 C11 C12 116.30(12)
F3B C12 F2A 109.8(8)
F3B C12 F1B 70.9(9)
F2A C12 F1B 124.1(5)
F3B C12 F2B 121.2(5)
F2A C12 F2B 21.5(7)
F1B C12 F2B 108.1(4)
F3B C12 F3A 36.1(5)
F2A C12 F3A 82.6(7)
F1B C12 F3A 105.6(6)
F2B C12 F3A 101.3(4)
F3B C12 F1A 110.4(9)
F2A C12 F1A 100.2(5)
F1B C12 F1A 40.9(2)
F2B C12 F1A 79.0(4)
F3A C12 F1A 140.6(5)
F3B C12 C11 116.1(2)
F2A C12 C11 113.3(4)
F1B C12 C11 115.3(2)
F2B C12 C11 116.1(2)
F3A C12 C11 109.0(3)
F1A C12 C11 105.8(3)
O1 C13 H13A 109.5
O1 C13 H13B 109.5
H13A C13 H13B 109.5
O1 C13 H13C 109.5
H13A C13 H13C 109.5
H13B C13 H13C 109.5

loop_
_geom_bond_atom_site_label_1
_geom_bond_atom_site_label_2
_geom_bond_distance
F1A C12 1.374(5)
F2A C12 1.270(6)
F3A C12 1.367(4)
F1B C12 1.277(4)
F2B C12 1.295(4)
F3B C12 1.218(4)
O1 C5 1.3633(15)
O1 C13 1.4222(19)
O2 C11 1.2400(16)
N1 C1 1.3251(16)
N1 C2 1.4557(17)
N1 H1A 0.8600
C1 C10 1.4012(18)
C1 C8 1.4738(17)
C2 C3 1.504(2)
C2 H2A 0.9700
C2 H2B 0.9700
C3 C9 1.5023(18)
C3 H3A 0.9700
C3 H3B 0.9700
C4 C5 1.3834(18)
C4 C9 1.3854(18)
C4 H4A 0.9300
C5 C6 1.3887(19)
C6 C7 1.3716(18)
C6 H6A 0.9300
C7 C8 1.3968(17)
C7 H7A 0.9300
C8 C9 1.4009(17)
C10 C11 1.3920(18)
C10 H10A 0.9300
C11 C12 1.537(2)
C13 H13A 0.9600
C13 H13B 0.9600
C13 H13C 0.9600

loop_
_geom_hbond_atom_site_label_D
_geom_hbond_atom_site_label_H
_geom_hbond_atom_site_label_A
_geom_hbond_distance_DH
_geom_hbond_distance_HA
_geom_hbond_distance_DA
_geom_hbond_angle_DHA
_geom_hbond_site_symmetry_A
N1 H1A O2 0.86 2.42 3.0465(15) 130.3 3_556

loop_
_geom_torsion_atom_site_label_1
_geom_torsion_atom_site_label_2
_geom_torsion_atom_site_label_3
_geom_torsion_atom_site_label_4
_geom_torsion
C2 N1 C1 C10 -178.58(13)
C2 N1 C1 C8 3.00(19)
C1 N1 C2 C3 -39.35(19)
N1 C2 C3 C9 52.85(17)
C13 O1 C5 C4 -2.9(2)
C13 O1 C5 C6 177.71(14)
C9 C4 C5 O1 -179.63(13)
C9 C4 C5 C6 -0.2(2)
O1 C5 C6 C7 179.52(12)
C4 C5 C6 C7 0.1(2)
C5 C6 C7 C8 -0.3(2)
C6 C7 C8 C9 0.60(19)
C6 C7 C8 C1 -178.89(12)
N1 C1 C8 C7 -162.05(12)
C10 C1 C8 C7 19.54(19)
N1 C1 C8 C9 18.47(18)
C10 C1 C8 C9 -159.94(12)
C5 C4 C9 C8 0.6(2)
C5 C4 C9 C3 179.68(13)
C7 C8 C9 C4 -0.75(19)
C1 C8 C9 C4 178.75(12)
C7 C8 C9 C3 -179.89(12)
C1 C8 C9 C3 -0.39(18)
C2 C3 C9 C4 145.49(14)
C2 C3 C9 C8 -35.38(18)
N1 C1 C10 C11 -0.8(2)
C8 C1 C10 C11 177.57(12)
C1 C10 C11 O2 -0.5(2)
C1 C10 C11 C12 -179.18(13)
O2 C11 C12 F3B 10.3(8)
C10 C11 C12 F3B -170.9(8)
O2 C11 C12 F2A 138.7(7)
C10 C11 C12 F2A -42.4(7)
O2 C11 C12 F1B -69.8(6)
C10 C11 C12 F1B 109.0(5)
O2 C11 C12 F2B 162.2(4)
C10 C11 C12 F2B -18.9(4)
O2 C11 C12 F3A 48.7(4)
C10 C11 C12 F3A -132.4(3)
O2 C11 C12 F1A -112.5(5)
C10 C11 C12 F1A 66.4(5)
